data_7041273
loop_
_publ_author_name
'Schmid, Dominic'
'Seyboldt, Alexander'
'Eichele, Klaus'
'Kunz, Doris'

_publ_section_title
;
 Synthesis of a lithium-cyclopentadienide complex by addition of LiNTf2 to
 a zwitterionic fulvalene.
;
_journal_issue 1
_journal_name_full 'Dalton transactions (Cambridge, England : 2003)'
_journal_page_first 29
_journal_page_last 32
_journal_paper_doi 10.1039/c6dt03355e
_journal_volume 46
_journal_year 2016
_chemical_formula_moiety 'C26 H28 F6 Li N3 O4 S2, 0.5(C6 H6), C6 H6'
_chemical_formula_sum 'C35 H37 F6 Li N3 O4 S2'
_chemical_formula_weight 748.73
_chemical_name_systematic
'2,?10-?Bis(1,?1-?dimethylethyl)?-?6-?dipyrido[1,?2-?c:2',?1'-?e]?imidazol-?5-?ium-6-yl-\h5-cyclopentadienide lithium bis(trifluoromethylsulfonyl)imideamide'
_chemical_properties_physical ', Air-sensitive,Moisture-sensitive'
_space_group_crystal_system triclinic
_space_group_IT_number 2
_space_group_name_Hall '-P 1'
_space_group_name_H-M_alt 'P -1'
_symmetry_space_group_name_Hall '-P 1'
_symmetry_space_group_name_H-M 'P -1'
_atom_sites_solution_hydrogens geom
_audit_creation_method SHELXL-2014/7
_audit_update_record
;
2016-06-13 deposited with the CCDC.
2016-11-21 downloaded from the CCDC.
;
_cell_angle_alpha 110.506(2)
_cell_angle_beta 109.862(2)
_cell_angle_gamma 94.502(2)
_cell_formula_units_Z 2
_cell_length_a 11.2790(3)
_cell_length_b 13.0907(4)
_cell_length_c 14.2729(4)
_cell_measurement_reflns_used 9987
_cell_measurement_temperature 100(2)
_cell_measurement_theta_max 30.51
_cell_measurement_theta_min 2.49
_cell_volume 1809.18(10)
_computing_cell_refinement SAINT
_computing_data_collection COSMO
_computing_data_reduction SAINT
_computing_structure_refinement 'SHELXL-2014/7 (Sheldrick, 2014)'
_computing_structure_solution SHELXS
_diffrn_ambient_temperature 100(2)
_diffrn_measured_fraction_theta_full 1.000
_diffrn_measured_fraction_theta_max 0.995
_diffrn_measurement_device_type 'APEX DUO CCD'
_diffrn_measurement_method '\f and \w scans'
_diffrn_radiation_type MoK\a
_diffrn_radiation_wavelength 0.71073
_diffrn_reflns_av_R_equivalents 0.0363
_diffrn_reflns_av_unetI/netI 0.0316
_diffrn_reflns_Laue_measured_fraction_full 1.000
_diffrn_reflns_Laue_measured_fraction_max 0.995
_diffrn_reflns_limit_h_max 15
_diffrn_reflns_limit_h_min -15
_diffrn_reflns_limit_k_max 17
_diffrn_reflns_limit_k_min -17
_diffrn_reflns_limit_l_max 19
_diffrn_reflns_limit_l_min -19
_diffrn_reflns_number 36892
_diffrn_reflns_point_group_measured_fraction_full 1.000
_diffrn_reflns_point_group_measured_fraction_max 0.995
_diffrn_reflns_theta_full 25.242
_diffrn_reflns_theta_max 28.317
_diffrn_reflns_theta_min 1.838
_diffrn_source microfocus
_exptl_absorpt_coefficient_mu 0.220
_exptl_absorpt_correction_T_max 1.0000
_exptl_absorpt_correction_T_min 0.9213
_exptl_absorpt_correction_type numerical
_exptl_absorpt_process_details SADABS
_exptl_crystal_colour red
_exptl_crystal_density_diffrn 1.374
_exptl_crystal_description block
_exptl_crystal_F_000 778
_exptl_crystal_recrystallization_method 'Re-crystallisation from solvent'
_exptl_crystal_size_max 0.446
_exptl_crystal_size_mid 0.203
_exptl_crystal_size_min 0.174
_refine_diff_density_max 1.378
_refine_diff_density_min -1.049
_refine_diff_density_rms 0.072
_refine_ls_extinction_method none
_refine_ls_goodness_of_fit_ref 1.042
_refine_ls_hydrogen_treatment constr
_refine_ls_matrix_type full
_refine_ls_number_parameters 454
_refine_ls_number_reflns 8947
_refine_ls_number_restraints 0
_refine_ls_restrained_S_all 1.042
_refine_ls_R_factor_all 0.0617
_refine_ls_R_factor_gt 0.0519
_refine_ls_shift/su_max 0.000
_refine_ls_shift/su_mean 0.000
_refine_ls_structure_factor_coef Fsqd
_refine_ls_weighting_details 'w=1/[\s^2^(Fo^2^)+(0.0617P)^2^+2.3123P] where P=(Fo^2^+2Fc^2^)/3'
_refine_ls_weighting_scheme calc
_refine_ls_wR_factor_gt 0.1327
_refine_ls_wR_factor_ref 0.1411
_reflns_Friedel_coverage 0.000
_reflns_number_gt 7542
_reflns_number_total 8947
_reflns_threshold_expression 'I > 2\s(I)'
_cod_data_source_file c6dt03355e2.cif
_cod_data_source_block Compound3
_cod_depositor_comments 'Adding full bibliography for 7041273.cif.'
_cod_original_cell_volume 1809.18(9)
_cod_database_code 7041273
_shelx_shelxl_version_number 2014/7
_shelx_space_group_comment
;
The symmetry employed for this shelxl refinement is uniquely defined
by the following loop, which should always be used as a source of
symmetry information in preference to the above space-group names.
They are only intended as comments.
;
_shelx_estimated_absorpt_t_min 0.908
_shelx_estimated_absorpt_t_max 0.963
_solvent_exptl_crystal_recrystallization_method 'benzene-d6, dichloromethane'

loop_
_space_group_symop_operation_xyz
'x, y, z'
'-x, -y, -z'

loop_
_atom_site_label
_atom_site_type_symbol
_atom_site_fract_x
_atom_site_fract_y
_atom_site_fract_z
_atom_site_U_iso_or_equiv
_atom_site_adp_type
_atom_site_occupancy
_atom_site_site_symmetry_order
_atom_site_calc_flag
_atom_site_refinement_flags_posn
_atom_site_refinement_flags_adp
S1 S 0.24093(5) 0.52350(4) 0.32224(4) 0.02140(12) Uani 1 1 d . .
S2 S 0.51076(4) 0.56694(4) 0.40106(4) 0.01499(11) Uani 1 1 d . .
F1 F 0.46537(17) 0.50490(14) 0.19545(11) 0.0454(4) Uani 1 1 d . .
F2 F 0.66525(15) 0.53590(13) 0.29999(13) 0.0404(4) Uani 1 1 d . .
F3 F 0.57591(16) 0.67446(12) 0.29525(12) 0.0385(4) Uani 1 1 d . .
F4 F 0.17965(13) 0.69427(11) 0.44303(11) 0.0314(3) Uani 1 1 d . .
F5 F 0.24441(14) 0.58151(14) 0.51879(11) 0.0379(4) Uani 1 1 d . .
F6 F 0.05506(12) 0.53435(12) 0.39007(12) 0.0349(3) Uani 1 1 d . .
O1 O 0.15888(17) 0.53735(17) 0.22858(13) 0.0394(4) Uani 1 1 d . .
O2 O 0.23921(14) 0.41116(12) 0.31583(14) 0.0290(4) Uani 1 1 d . .
O3 O 0.50572(13) 0.45300(11) 0.38935(11) 0.0177(3) Uani 1 1 d . .
O4 O 0.60911(14) 0.65292(12) 0.49670(12) 0.0224(3) Uani 1 1 d . .
N1 N 0.37903(17) 0.60341(15) 0.37544(16) 0.0245(4) Uani 1 1 d . .
N2 N 1.06842(14) 0.98093(12) 1.16873(12) 0.0118(3) Uani 1 1 d . .
N7 N 1.02035(14) 1.11847(12) 1.12341(12) 0.0119(3) Uani 1 1 d . .
C1 C 1.25844(17) 1.12753(15) 1.21134(14) 0.0131(3) Uani 1 1 d . .
C2 C 1.31768(18) 1.18530(15) 1.16440(15) 0.0158(3) Uani 1 1 d . .
H2 H 1.2722 1.1977 1.0971 0.019 Uiso 1 1 calc R U
C3 C 1.45137(18) 1.20883(16) 1.22128(16) 0.0188(4) Uani 1 1 d . .
H3 H 1.5177 1.2397 1.2004 0.023 Uiso 1 1 calc R U
C4 C 1.47748(18) 1.16800(16) 1.30416(16) 0.0188(4) Uani 1 1 d . .
H4 H 1.5651 1.1656 1.3514 0.023 Uiso 1 1 calc R U
C5 C 1.35969(17) 1.11753(15) 1.29824(15) 0.0156(3) Uani 1 1 d . .
H5 H 1.3490 1.0827 1.3440 0.019 Uiso 1 1 calc R U
C6 C 1.12311(16) 1.07919(14) 1.17097(14) 0.0121(3) Uani 1 1 d . .
C8 C 1.02112(17) 1.21880(15) 1.10990(15) 0.0145(3) Uani 1 1 d . .
H8 H 1.1006 1.2686 1.1316 0.017 Uiso 1 1 calc R U
C9 C 0.90740(18) 1.24432(15) 1.06561(15) 0.0154(3) Uani 1 1 d . .
H9 H 0.9089 1.3130 1.0568 0.018 Uiso 1 1 calc R U
C10 C 0.78330(17) 1.17201(15) 1.03092(14) 0.0138(3) Uani 1 1 d . .
C11 C 0.78410(17) 1.07380(15) 1.04438(14) 0.0131(3) Uani 1 1 d . .
H11 H 0.7046 1.0236 1.0218 0.016 Uiso 1 1 calc R U
C12 C 0.90230(16) 1.04600(14) 1.09167(14) 0.0119(3) Uani 1 1 d . .
C13 C 0.93318(16) 0.95856(14) 1.12146(14) 0.0119(3) Uani 1 1 d . .
C14 C 0.85906(16) 0.86049(14) 1.11206(14) 0.0123(3) Uani 1 1 d . .
H14 H 0.7673 0.8474 1.0829 0.015 Uiso 1 1 calc R U
C15 C 0.91777(17) 0.78441(15) 1.14445(14) 0.0130(3) Uani 1 1 d . .
C16 C 1.05752(17) 0.81024(15) 1.19138(15) 0.0154(3) Uani 1 1 d . .
H16 H 1.1004 0.7584 1.2144 0.018 Uiso 1 1 calc R U
C17 C 1.12962(17) 0.90488(15) 1.20381(15) 0.0140(3) Uani 1 1 d . .
H17 H 1.2213 0.9196 1.2362 0.017 Uiso 1 1 calc R U
C21 C 0.65926(17) 1.21120(15) 0.98891(16) 0.0162(3) Uani 1 1 d . .
C22 C 0.53896(18) 1.12220(17) 0.95571(19) 0.0237(4) Uani 1 1 d . .
H22A H 0.4611 1.1482 0.9263 0.036 Uiso 1 1 calc R U
H22B H 0.5398 1.1093 1.0195 0.036 Uiso 1 1 calc R U
H22C H 0.5392 1.0523 0.9001 0.036 Uiso 1 1 calc R U
C23 C 0.6627(2) 1.31801(16) 1.08185(18) 0.0216(4) Uani 1 1 d . .
H23A H 0.7379 1.3762 1.1020 0.032 Uiso 1 1 calc R U
H23B H 0.6691 1.3014 1.1450 0.032 Uiso 1 1 calc R U
H23C H 0.5834 1.3444 1.0577 0.032 Uiso 1 1 calc R U
C24 C 0.6503(2) 1.2376(2) 0.89055(18) 0.0252(4) Uani 1 1 d . .
H24A H 0.6380 1.1681 0.8286 0.038 Uiso 1 1 calc R U
H24B H 0.7303 1.2890 0.9086 0.038 Uiso 1 1 calc R U
H24C H 0.5769 1.2724 0.8715 0.038 Uiso 1 1 calc R U
C25 C 0.84444(17) 0.67374(15) 1.13082(16) 0.0159(3) Uani 1 1 d . .
C26 C 0.8797(2) 0.57804(17) 1.05283(19) 0.0245(4) Uani 1 1 d . .
H26A H 0.8307 0.5060 1.0405 0.037 Uiso 1 1 calc R U
H26B H 0.9726 0.5816 1.0850 0.037 Uiso 1 1 calc R U
H26C H 0.8583 0.5856 0.9834 0.037 Uiso 1 1 calc R U
C27 C 0.69771(18) 0.66214(17) 1.08364(18) 0.0221(4) Uani 1 1 d . .
H27A H 0.6706 0.6654 1.0120 0.033 Uiso 1 1 calc R U
H27B H 0.6745 0.7233 1.1325 0.033 Uiso 1 1 calc R U
H27C H 0.6541 0.5903 1.0762 0.033 Uiso 1 1 calc R U
C28 C 0.8847(2) 0.66636(19) 1.24179(18) 0.0243(4) Uani 1 1 d . .
H28A H 0.8391 0.5946 1.2330 0.037 Uiso 1 1 calc R U
H28B H 0.8626 0.7277 1.2913 0.037 Uiso 1 1 calc R U
H28C H 0.9783 0.6720 1.2721 0.037 Uiso 1 1 calc R U
C32 C 0.17697(19) 0.58791(18) 0.42572(17) 0.0234(4) Uani 1 1 d . .
C37 C 0.5571(2) 0.57127(18) 0.29112(18) 0.0262(4) Uani 1 1 d . .
C41 C 0.5576(3) 1.1098(2) 0.5732(2) 0.0361(6) Uani 1 1 d . .
H41 H 0.5968 1.1852 0.6233 0.043 Uiso 1 1 calc R U
C42 C 0.6181(3) 1.0513(2) 0.5089(2) 0.0348(5) Uani 1 1 d . .
H42 H 0.6990 1.0862 0.5148 0.042 Uiso 1 1 calc R U
C43 C 0.5600(3) 0.9413(2) 0.4355(2) 0.0370(6) Uani 1 1 d . .
H43 H 0.6013 0.9010 0.3910 0.044 Uiso 1 1 calc R U
C51 C 1.8586(4) 1.0589(2) 1.3499(2) 0.151(4) Uani 1 1 d G .
H51 H 1.7934 0.9984 1.3355 0.181 Uiso 1 1 calc R U
C52 C 1.8243(2) 1.1473(3) 1.32222(19) 0.115(3) Uani 1 1 d G .
H52 H 1.7356 1.1472 1.2888 0.138 Uiso 1 1 calc R U
C53 C 1.9197(3) 1.2359(3) 1.3434(2) 0.0753(12) Uani 1 1 d G .
H53 H 1.8962 1.2963 1.3244 0.090 Uiso 1 1 calc R U
C54 C 2.0494(2) 1.2361(2) 1.3923(2) 0.0703(11) Uani 1 1 d G .
H54 H 2.1146 1.2967 1.4067 0.084 Uiso 1 1 calc R U
C55 C 2.0837(3) 1.1478(3) 1.42000(19) 0.0856(15) Uani 1 1 d G .
H55 H 2.1724 1.1479 1.4534 0.103 Uiso 1 1 calc R U
C56 C 1.9883(5) 1.0592(2) 1.3988(2) 0.124(3) Uani 1 1 d G .
H56 H 2.0118 0.9988 1.4178 0.149 Uiso 1 1 calc R U
Li1 Li 0.6293(3) 0.6854(3) 0.6535(3) 0.0193(6) Uani 1 1 d . .

loop_
_atom_site_aniso_label
_atom_site_aniso_U_11
_atom_site_aniso_U_22
_atom_site_aniso_U_33
_atom_site_aniso_U_23
_atom_site_aniso_U_13
_atom_site_aniso_U_12
S1 0.0180(2) 0.0236(2) 0.0162(2) 0.00381(19) 0.00249(18) 0.00949(19)
S2 0.0174(2) 0.0142(2) 0.0140(2) 0.00594(17) 0.00679(17) 0.00288(16)
F1 0.0630(11) 0.0476(9) 0.0164(7) 0.0059(6) 0.0147(7) 0.0007(8)
F2 0.0475(9) 0.0404(8) 0.0558(10) 0.0224(7) 0.0417(8) 0.0170(7)
F3 0.0630(10) 0.0316(7) 0.0402(8) 0.0241(7) 0.0325(8) 0.0124(7)
F4 0.0308(7) 0.0253(7) 0.0326(7) 0.0046(6) 0.0121(6) 0.0129(5)
F5 0.0341(7) 0.0623(10) 0.0246(7) 0.0217(7) 0.0120(6) 0.0274(7)
F6 0.0202(6) 0.0400(8) 0.0464(9) 0.0190(7) 0.0129(6) 0.0101(6)
O1 0.0360(9) 0.0615(12) 0.0192(8) 0.0151(8) 0.0066(7) 0.0289(9)
O2 0.0156(7) 0.0183(7) 0.0367(9) 0.0001(6) 0.0029(6) 0.0026(6)
O3 0.0156(6) 0.0163(6) 0.0208(7) 0.0089(5) 0.0053(5) 0.0034(5)
O4 0.0248(7) 0.0190(7) 0.0186(7) 0.0044(6) 0.0079(6) -0.0037(6)
N1 0.0230(9) 0.0191(8) 0.0335(10) 0.0112(8) 0.0122(8) 0.0086(7)
N2 0.0104(7) 0.0129(7) 0.0121(7) 0.0059(6) 0.0033(6) 0.0027(5)
N7 0.0119(7) 0.0116(7) 0.0111(7) 0.0046(6) 0.0036(6) 0.0020(5)
C1 0.0118(8) 0.0128(8) 0.0121(8) 0.0040(6) 0.0030(6) 0.0019(6)
C2 0.0169(8) 0.0153(8) 0.0140(8) 0.0046(7) 0.0068(7) 0.0011(7)
C3 0.0158(9) 0.0186(9) 0.0212(9) 0.0046(7) 0.0104(8) 0.0014(7)
C4 0.0120(8) 0.0179(9) 0.0226(10) 0.0065(8) 0.0040(7) 0.0038(7)
C5 0.0133(8) 0.0158(8) 0.0156(8) 0.0069(7) 0.0029(7) 0.0029(7)
C6 0.0128(8) 0.0127(8) 0.0106(8) 0.0053(6) 0.0037(6) 0.0026(6)
C8 0.0155(8) 0.0123(8) 0.0149(8) 0.0063(7) 0.0048(7) 0.0001(6)
C9 0.0170(8) 0.0125(8) 0.0173(9) 0.0071(7) 0.0064(7) 0.0034(7)
C10 0.0139(8) 0.0129(8) 0.0136(8) 0.0047(7) 0.0047(7) 0.0042(6)
C11 0.0118(8) 0.0125(8) 0.0134(8) 0.0042(7) 0.0041(6) 0.0024(6)
C12 0.0114(8) 0.0113(8) 0.0115(8) 0.0040(6) 0.0038(6) 0.0010(6)
C13 0.0106(8) 0.0129(8) 0.0109(8) 0.0041(6) 0.0033(6) 0.0030(6)
C14 0.0102(7) 0.0128(8) 0.0126(8) 0.0049(6) 0.0035(6) 0.0016(6)
C15 0.0134(8) 0.0137(8) 0.0130(8) 0.0064(7) 0.0054(7) 0.0030(6)
C16 0.0151(8) 0.0168(8) 0.0167(8) 0.0090(7) 0.0059(7) 0.0066(7)
C17 0.0118(8) 0.0156(8) 0.0151(8) 0.0078(7) 0.0038(7) 0.0053(6)
C21 0.0143(8) 0.0139(8) 0.0211(9) 0.0078(7) 0.0063(7) 0.0058(7)
C22 0.0137(9) 0.0178(9) 0.0363(12) 0.0115(9) 0.0049(8) 0.0054(7)
C23 0.0221(9) 0.0172(9) 0.0291(11) 0.0085(8) 0.0143(8) 0.0077(7)
C24 0.0227(10) 0.0353(12) 0.0264(11) 0.0196(9) 0.0101(8) 0.0170(9)
C25 0.0133(8) 0.0146(8) 0.0217(9) 0.0102(7) 0.0063(7) 0.0024(7)
C26 0.0263(10) 0.0144(9) 0.0334(11) 0.0083(8) 0.0141(9) 0.0038(8)
C27 0.0136(9) 0.0199(9) 0.0338(11) 0.0159(9) 0.0059(8) 0.0005(7)
C28 0.0221(10) 0.0304(11) 0.0278(11) 0.0209(9) 0.0091(8) 0.0042(8)
C32 0.0184(9) 0.0287(11) 0.0224(10) 0.0103(9) 0.0059(8) 0.0110(8)
C37 0.0375(12) 0.0246(10) 0.0229(10) 0.0110(9) 0.0179(9) 0.0067(9)
C41 0.0538(16) 0.0191(10) 0.0275(12) 0.0106(9) 0.0066(11) 0.0045(10)
C42 0.0419(14) 0.0291(12) 0.0326(12) 0.0187(10) 0.0081(11) 0.0044(10)
C43 0.0528(16) 0.0295(12) 0.0298(12) 0.0137(10) 0.0149(12) 0.0130(11)
C51 0.214(7) 0.094(4) 0.093(4) -0.058(3) 0.127(5) -0.094(5)
C52 0.0339(18) 0.202(6) 0.0352(19) -0.036(3) 0.0187(15) 0.004(3)
C53 0.103(3) 0.094(3) 0.0382(18) 0.0188(19) 0.042(2) 0.044(3)
C54 0.064(2) 0.098(3) 0.0403(18) 0.0079(19) 0.0336(17) 0.004(2)
C55 0.099(3) 0.128(4) 0.0359(18) 0.022(2) 0.037(2) 0.062(3)
C56 0.297(9) 0.066(3) 0.071(3) 0.038(3) 0.126(5) 0.077(4)
Li1 0.0179(15) 0.0168(15) 0.0194(16) 0.0046(13) 0.0061(13) 0.0020(12)

loop_
_atom_type_symbol
_atom_type_description
_atom_type_scat_dispersion_real
_atom_type_scat_dispersion_imag
_atom_type_scat_source
C C 0.0033 0.0016 'International Tables Vol C Tables 4.2.6.8 and 6.1.1.4'
Li Li -0.0003 0.0001 'International Tables Vol C Tables 4.2.6.8 and 6.1.1.4'
F F 0.0171 0.0103 'International Tables Vol C Tables 4.2.6.8 and 6.1.1.4'
S S 0.1246 0.1234 'International Tables Vol C Tables 4.2.6.8 and 6.1.1.4'
O O 0.0106 0.0060 'International Tables Vol C Tables 4.2.6.8 and 6.1.1.4'
N N 0.0061 0.0033 'International Tables Vol C Tables 4.2.6.8 and 6.1.1.4'
H H 0.0000 0.0000 'International Tables Vol C Tables 4.2.6.8 and 6.1.1.4'

loop_
_exptl_crystal_face_index_h
_exptl_crystal_face_index_k
_exptl_crystal_face_index_l
_exptl_crystal_face_perp_dist
1.00 -2.00 1.00 0.1250
-1.00 2.00 -1.00 0.0370
-2.00 -1.00 -1.00 0.2040
2.00 1.00 1.00 0.0490
0.00 1.00 1.00 0.0930
0.00 -1.00 -1.00 0.2170
-3.00 -2.00 4.00 0.0740
2.00 1.00 -3.00 0.0860
0.00 -3.00 4.00 0.0780
-1.00 -4.00 1.00 0.1870
4.00 -1.00 -2.00 0.0720

loop_
_geom_angle_atom_site_label_1
_geom_angle_atom_site_label_2
_geom_angle_atom_site_label_3
_geom_angle
_geom_angle_site_symmetry_1
_geom_angle_site_symmetry_3
O1 S1 O2 117.69(11) . .
O1 S1 N1 111.57(11) . .
O2 S1 N1 115.57(9) . .
O1 S1 C32 104.28(10) . .
O2 S1 C32 104.66(10) . .
N1 S1 C32 100.48(10) . .
O4 S2 O3 117.98(9) . .
O4 S2 N1 110.33(10) . .
O3 S2 N1 116.31(9) . .
O4 S2 C37 103.39(10) . .
O3 S2 C37 103.36(9) . .
N1 S2 C37 103.08(10) . .
S1 O2 Li1 137.81(13) . 2_666
S2 O3 Li1 138.35(13) . 2_666
S2 O4 Li1 125.11(13) . .
S2 N1 S1 126.03(11) . .
C6 N2 C17 128.57(15) . .
C6 N2 C13 111.64(14) . .
C17 N2 C13 119.78(15) . .
C6 N7 C8 128.59(15) . .
C6 N7 C12 111.42(14) . .
C8 N7 C12 119.90(14) . .
C5 C1 C2 107.36(16) . .
C5 C1 C6 126.55(16) . .
C2 C1 C6 125.82(16) . .
C5 C1 Li1 72.23(13) . 2_777
C2 C1 Li1 71.21(13) . 2_777
C6 C1 Li1 126.52(14) . 2_777
C3 C2 C1 107.70(16) . .
C3 C2 Li1 71.41(13) . 2_777
C1 C2 Li1 74.16(13) . 2_777
C3 C2 H2 125.9 . .
C1 C2 H2 125.9 . .
Li1 C2 H2 125.9 2_777 .
C2 C3 C4 108.69(16) . .
C2 C3 Li1 74.28(13) . 2_777
C4 C3 Li1 72.77(14) . 2_777
C2 C3 H3 125.4 . .
C4 C3 H3 125.4 . .
Li1 C3 H3 125.4 2_777 .
C5 C4 C3 108.32(16) . .
C5 C4 Li1 74.98(13) . 2_777
C3 C4 Li1 72.19(13) . 2_777
C5 C4 H4 125.6 . .
C3 C4 H4 125.6 . .
Li1 C4 H4 125.6 2_777 .
C4 C5 C1 107.93(16) . .
C4 C5 Li1 70.88(13) . 2_777
C1 C5 Li1 73.40(13) . 2_777
C4 C5 H5 126.0 . .
C1 C5 H5 126.0 . .
Li1 C5 H5 121.4 2_777 .
N2 C6 N7 104.61(14) . .
N2 C6 C1 127.17(15) . .
N7 C6 C1 128.19(16) . .
C9 C8 N7 119.06(16) . .
C9 C8 H8 120.5 . .
N7 C8 H8 120.5 . .
C8 C9 C10 123.08(16) . .
C8 C9 H9 118.5 . .
C10 C9 H9 118.5 . .
C11 C10 C9 117.18(16) . .
C11 C10 C21 123.11(16) . .
C9 C10 C21 119.57(15) . .
C10 C11 C12 120.62(16) . .
C10 C11 H11 119.7 . .
C12 C11 H11 119.7 . .
C13 C12 N7 106.19(14) . .
C13 C12 C11 133.58(16) . .
N7 C12 C11 120.15(15) . .
C12 C13 N2 106.14(15) . .
C12 C13 C14 133.84(16) . .
N2 C13 C14 120.02(15) . .
C15 C14 C13 120.76(16) . .
C15 C14 H14 119.6 . .
C13 C14 H14 119.6 . .
C14 C15 C16 117.26(16) . .
C14 C15 C25 123.76(16) . .
C16 C15 C25 118.96(15) . .
C17 C16 C15 122.72(16) . .
C17 C16 H16 118.6 . .
C15 C16 H16 118.6 . .
C16 C17 N2 119.41(16) . .
C16 C17 H17 120.3 . .
N2 C17 H17 120.3 . .
C10 C21 C24 110.98(15) . .
C10 C21 C22 111.26(15) . .
C24 C21 C22 108.65(17) . .
C10 C21 C23 107.61(15) . .
C24 C21 C23 109.35(16) . .
C22 C21 C23 108.95(16) . .
C21 C22 H22A 109.5 . .
C21 C22 H22B 109.5 . .
H22A C22 H22B 109.5 . .
C21 C22 H22C 109.5 . .
H22A C22 H22C 109.5 . .
H22B C22 H22C 109.5 . .
C21 C23 H23A 109.5 . .
C21 C23 H23B 109.5 . .
H23A C23 H23B 109.5 . .
C21 C23 H23C 109.5 . .
H23A C23 H23C 109.5 . .
H23B C23 H23C 109.5 . .
C21 C24 H24A 109.5 . .
C21 C24 H24B 109.5 . .
H24A C24 H24B 109.5 . .
C21 C24 H24C 109.5 . .
H24A C24 H24C 109.5 . .
H24B C24 H24C 109.5 . .
C15 C25 C27 111.89(15) . .
C15 C25 C28 109.33(16) . .
C27 C25 C28 108.75(16) . .
C15 C25 C26 108.11(15) . .
C27 C25 C26 108.96(17) . .
C28 C25 C26 109.78(16) . .
C25 C26 H26A 109.5 . .
C25 C26 H26B 109.5 . .
H26A C26 H26B 109.5 . .
C25 C26 H26C 109.5 . .
H26A C26 H26C 109.5 . .
H26B C26 H26C 109.5 . .
C25 C27 H27A 109.5 . .
C25 C27 H27B 109.5 . .
H27A C27 H27B 109.5 . .
C25 C27 H27C 109.5 . .
H27A C27 H27C 109.5 . .
H27B C27 H27C 109.5 . .
C25 C28 H28A 109.5 . .
C25 C28 H28B 109.5 . .
H28A C28 H28B 109.5 . .
C25 C28 H28C 109.5 . .
H28A C28 H28C 109.5 . .
H28B C28 H28C 109.5 . .
F4 C32 F5 108.90(18) . .
F4 C32 F6 108.67(16) . .
F5 C32 F6 108.81(18) . .
F4 C32 S1 110.43(15) . .
F5 C32 S1 111.33(13) . .
F6 C32 S1 108.65(15) . .
F2 C37 F1 108.65(19) . .
F2 C37 F3 108.81(18) . .
F1 C37 F3 108.76(18) . .
F2 C37 S2 109.25(15) . .
F1 C37 S2 110.06(15) . .
F3 C37 S2 111.27(14) . .
C42 C41 C43 120.0(2) . 2_676
C42 C41 H41 120.0 . .
C43 C41 H41 120.0 2_676 .
C41 C42 C43 119.6(3) . .
C41 C42 H42 120.2 . .
C43 C42 H42 120.2 . .
C41 C43 C42 120.4(3) 2_676 .
C41 C43 H43 119.8 2_676 .
C42 C43 H43 119.8 . .
C52 C51 C56 120.0 . .
C52 C51 H51 120.0 . .
C56 C51 H51 120.0 . .
C53 C52 C51 120.0 . .
C53 C52 H52 120.0 . .
C51 C52 H52 120.0 . .
C52 C53 C54 120.0 . .
C52 C53 H53 120.0 . .
C54 C53 H53 120.0 . .
C55 C54 C53 120.0 . .
C55 C54 H54 120.0 . .
C53 C54 H54 120.0 . .
C54 C55 C56 120.0 . .
C54 C55 H55 120.0 . .
C56 C55 H55 120.0 . .
C55 C56 C51 120.0 . .
C55 C56 H56 120.0 . .
C51 C56 H56 120.0 . .
O3 Li1 O4 94.31(15) 2_666 .
O3 Li1 O2 84.98(14) 2_666 2_666
O4 Li1 O2 97.02(15) . 2_666
O3 Li1 C3 90.18(14) 2_666 2_777
O4 Li1 C3 138.17(18) . 2_777
O2 Li1 C3 124.81(17) 2_666 2_777
O3 Li1 C4 103.27(15) 2_666 2_777
O4 Li1 C4 104.07(15) . 2_777
O2 Li1 C4 156.56(19) 2_666 2_777
C3 Li1 C4 35.04(8) 2_777 2_777
O3 Li1 C2 111.80(16) 2_666 2_777
O4 Li1 C2 150.37(18) . 2_777
O2 Li1 C2 98.92(15) 2_666 2_777
C3 Li1 C2 34.32(8) 2_777 2_777
C4 Li1 C2 57.65(10) 2_777 2_777
O3 Li1 C5 137.16(17) 2_666 2_777
O4 Li1 C5 93.99(14) . 2_777
O2 Li1 C5 135.32(17) 2_666 2_777
C3 Li1 C5 57.34(10) 2_777 2_777
C4 Li1 C5 34.14(8) 2_777 2_777
C2 Li1 C5 57.45(10) 2_777 2_777
O3 Li1 C1 145.60(17) 2_666 2_777
O4 Li1 C1 116.80(16) . 2_777
O2 Li1 C1 104.11(15) 2_666 2_777
C3 Li1 C1 57.17(10) 2_777 2_777
C4 Li1 C1 57.13(10) 2_777 2_777
C2 Li1 C1 34.63(8) 2_777 2_777
C5 Li1 C1 34.36(7) 2_777 2_777

loop_
_geom_bond_atom_site_label_1
_geom_bond_atom_site_label_2
_geom_bond_distance
_geom_bond_site_symmetry_2
S1 O1 1.4253(16) .
S1 O2 1.4393(16) .
S1 N1 1.5751(19) .
S1 C32 1.833(2) .
S2 O4 1.4350(15) .
S2 O3 1.4357(14) .
S2 N1 1.5600(18) .
S2 C37 1.832(2) .
F1 C37 1.326(3) .
F2 C37 1.320(3) .
F3 C37 1.328(2) .
F4 C32 1.322(2) .
F5 C32 1.323(2) .
F6 C32 1.328(2) .
O2 Li1 2.057(4) 2_666
O3 Li1 2.033(4) 2_666
O4 Li1 2.053(4) .
N2 C6 1.367(2) .
N2 C17 1.393(2) .
N2 C13 1.400(2) .
N7 C6 1.368(2) .
N7 C8 1.393(2) .
N7 C12 1.403(2) .
C1 C5 1.426(2) .
C1 C2 1.431(2) .
C1 C6 1.434(2) .
C1 Li1 2.422(4) 2_777
C2 C3 1.396(3) .
C2 Li1 2.383(4) 2_777
C2 H2 1.0000 .
C3 C4 1.415(3) .
C3 Li1 2.347(4) 2_777
C3 H3 1.0000 .
C4 C5 1.398(3) .
C4 Li1 2.354(4) 2_777
C4 H4 1.0000 .
C5 Li1 2.407(4) 2_777
C5 H5 0.9500 .
C8 C9 1.349(3) .
C8 H8 0.9500 .
C9 C10 1.447(3) .
C9 H9 0.9500 .
C10 C11 1.365(2) .
C10 C21 1.529(2) .
C11 C12 1.415(2) .
C11 H11 0.9500 .
C12 C13 1.384(2) .
C13 C14 1.414(2) .
C14 C15 1.365(2) .
C14 H14 0.9500 .
C15 C16 1.445(2) .
C15 C25 1.525(2) .
C16 C17 1.348(3) .
C16 H16 0.9500 .
C17 H17 0.9500 .
C21 C24 1.533(3) .
C21 C22 1.533(3) .
C21 C23 1.540(3) .
C22 H22A 0.9800 .
C22 H22B 0.9800 .
C22 H22C 0.9800 .
C23 H23A 0.9800 .
C23 H23B 0.9800 .
C23 H23C 0.9800 .
C24 H24A 0.9800 .
C24 H24B 0.9800 .
C24 H24C 0.9800 .
C25 C27 1.532(3) .
C25 C28 1.533(3) .
C25 C26 1.539(3) .
C26 H26A 0.9800 .
C26 H26B 0.9800 .
C26 H26C 0.9800 .
C27 H27A 0.9800 .
C27 H27B 0.9800 .
C27 H27C 0.9800 .
C28 H28A 0.9800 .
C28 H28B 0.9800 .
C28 H28C 0.9800 .
C41 C42 1.382(4) .
C41 C43 1.384(4) 2_676
C41 H41 0.9500 .
C42 C43 1.389(4) .
C42 H42 0.9500 .
C43 C41 1.384(4) 2_676
C43 H43 0.9500 .
C51 C52 1.3900 .
C51 C56 1.3900 .
C51 H51 0.9500 .
C52 C53 1.3900 .
C52 H52 0.9500 .
C53 C54 1.3900 .
C53 H53 0.9500 .
C54 C55 1.3900 .
C54 H54 0.9500 .
C55 C56 1.3900 .
C55 H55 0.9500 .
C56 H56 0.9500 .
Li1 O3 2.033(4) 2_666
Li1 O2 2.057(4) 2_666
Li1 C3 2.347(4) 2_777
Li1 C4 2.354(4) 2_777
Li1 C2 2.383(4) 2_777
Li1 C5 2.406(4) 2_777
Li1 C1 2.422(4) 2_777

loop_
_geom_torsion_atom_site_label_1
_geom_torsion_atom_site_label_2
_geom_torsion_atom_site_label_3
_geom_torsion_atom_site_label_4
_geom_torsion
_geom_torsion_site_symmetry_1
_geom_torsion_site_symmetry_4
O1 S1 O2 Li1 129.1(2) . 2_666
N1 S1 O2 Li1 -6.3(2) . 2_666
C32 S1 O2 Li1 -115.8(2) . 2_666
O4 S2 O3 Li1 134.69(19) . 2_666
N1 S2 O3 Li1 0.1(2) . 2_666
C37 S2 O3 Li1 -112.0(2) . 2_666
O3 S2 O4 Li1 -60.37(18) . .
N1 S2 O4 Li1 76.68(17) . .
C37 S2 O4 Li1 -173.67(16) . .
O4 S2 N1 S1 -147.34(13) . .
O3 S2 N1 S1 -9.50(19) . .
C37 S2 N1 S1 102.81(15) . .
O1 S1 N1 S2 -125.97(15) . .
O2 S1 N1 S2 12.03(19) . .
C32 S1 N1 S2 123.97(15) . .
C5 C1 C2 C3 0.4(2) . .
C6 C1 C2 C3 -174.02(17) . .
Li1 C1 C2 C3 64.00(15) 2_777 .
C5 C1 C2 Li1 -63.63(15) . 2_777
C6 C1 C2 Li1 121.98(19) . 2_777
C1 C2 C3 C4 -0.7(2) . .
Li1 C2 C3 C4 65.16(16) 2_777 .
C1 C2 C3 Li1 -65.82(15) . 2_777
C2 C3 C4 C5 0.7(2) . .
Li1 C3 C4 C5 66.85(16) 2_777 .
C2 C3 C4 Li1 -66.14(16) . 2_777
C3 C4 C5 C1 -0.5(2) . .
Li1 C4 C5 C1 64.54(16) 2_777 .
C3 C4 C5 Li1 -65.01(16) . 2_777
C2 C1 C5 C4 0.1(2) . .
C6 C1 C5 C4 174.40(17) . .
Li1 C1 C5 C4 -62.89(16) 2_777 .
C2 C1 C5 Li1 62.96(15) . 2_777
C6 C1 C5 Li1 -122.7(2) . 2_777
C17 N2 C6 N7 177.79(16) . .
C13 N2 C6 N7 -0.53(19) . .
C17 N2 C6 C1 -0.4(3) . .
C13 N2 C6 C1 -178.76(16) . .
C8 N7 C6 N2 176.38(16) . .
C12 N7 C6 N2 0.07(19) . .
C8 N7 C6 C1 -5.4(3) . .
C12 N7 C6 C1 178.27(16) . .
C5 C1 C6 N2 -31.4(3) . .
C2 C1 C6 N2 141.88(19) . .
Li1 C1 C6 N2 -125.83(19) 2_777 .
C5 C1 C6 N7 150.74(18) . .
C2 C1 C6 N7 -35.9(3) . .
Li1 C1 C6 N7 56.4(3) 2_777 .
C6 N7 C8 C9 -176.42(17) . .
C12 N7 C8 C9 -0.4(2) . .
N7 C8 C9 C10 -0.1(3) . .
C8 C9 C10 C11 -0.1(3) . .
C8 C9 C10 C21 175.74(17) . .
C9 C10 C11 C12 0.8(3) . .
C21 C10 C11 C12 -174.94(16) . .
C6 N7 C12 C13 0.41(19) . .
C8 N7 C12 C13 -176.27(15) . .
C6 N7 C12 C11 177.69(15) . .
C8 N7 C12 C11 1.0(2) . .
C10 C11 C12 C13 175.17(19) . .
C10 C11 C12 N7 -1.2(3) . .
N7 C12 C13 N2 -0.70(18) . .
C11 C12 C13 N2 -177.45(19) . .
N7 C12 C13 C14 -179.94(18) . .
C11 C12 C13 C14 3.3(4) . .
C6 N2 C13 C12 0.79(19) . .
C17 N2 C13 C12 -177.70(15) . .
C6 N2 C13 C14 -179.84(15) . .
C17 N2 C13 C14 1.7(2) . .
C12 C13 C14 C15 176.39(19) . .
N2 C13 C14 C15 -2.8(3) . .
C13 C14 C15 C16 1.9(3) . .
C13 C14 C15 C25 -176.32(16) . .
C14 C15 C16 C17 0.1(3) . .
C25 C15 C16 C17 178.34(17) . .
C15 C16 C17 N2 -1.1(3) . .
C6 N2 C17 C16 -177.97(17) . .
C13 N2 C17 C16 0.2(3) . .
C11 C10 C21 C24 -125.93(19) . .
C9 C10 C21 C24 58.5(2) . .
C11 C10 C21 C22 -4.8(3) . .
C9 C10 C21 C22 179.58(17) . .
C11 C10 C21 C23 114.46(19) . .
C9 C10 C21 C23 -61.1(2) . .
C14 C15 C25 C27 -3.8(3) . .
C16 C15 C25 C27 178.02(17) . .
C14 C15 C25 C28 -124.34(19) . .
C16 C15 C25 C28 57.5(2) . .
C14 C15 C25 C26 116.18(19) . .
C16 C15 C25 C26 -62.0(2) . .
O1 S1 C32 F4 -58.86(17) . .
O2 S1 C32 F4 176.92(13) . .
N1 S1 C32 F4 56.79(15) . .
O1 S1 C32 F5 -179.96(16) . .
O2 S1 C32 F5 55.82(18) . .
N1 S1 C32 F5 -64.31(17) . .
O1 S1 C32 F6 60.23(17) . .
O2 S1 C32 F6 -63.99(15) . .
N1 S1 C32 F6 175.88(14) . .
O4 S2 C37 F2 68.42(17) . .
O3 S2 C37 F2 -55.10(17) . .
N1 S2 C37 F2 -176.63(15) . .
O4 S2 C37 F1 -172.36(15) . .
O3 S2 C37 F1 64.12(17) . .
N1 S2 C37 F1 -57.41(18) . .
O4 S2 C37 F3 -51.73(18) . .
O3 S2 C37 F3 -175.26(15) . .
N1 S2 C37 F3 63.22(18) . .
C43 C41 C42 C43 0.2(4) 2_676 .
C41 C42 C43 C41 -0.2(4) . 2_676
C56 C51 C52 C53 0.0 . .
C51 C52 C53 C54 0.0 . .
C52 C53 C54 C55 0.0 . .
C53 C54 C55 C56 0.0 . .
C54 C55 C56 C51 0.0 . .
C52 C51 C56 C55 0.0 . .
